data_7002091
loop_
_publ_author_name
'Huynh, Han Vinh'
'Yuan, Dan'
'Han, Yuan'

_publ_section_title
;
 Syntheses and catalytic activities of pseudo-pincer and CSC
 pincer-type Pd(II) complexes derived from benzannulated N-heterocyclic
 carbenes
;
_journal_issue 35
_journal_name_full 'Dalton Transactions'
_journal_page_first 7262
_journal_paper_doi 10.1039/b907887h
_journal_year 2009
_chemical_formula_sum 'C32 H33.5 Br2 N4 O S'
_chemical_formula_weight 682.01
_chemical_name_systematic
;
?
;
_space_group_IT_number 2
_symmetry_cell_setting triclinic
_symmetry_space_group_name_Hall '-P 1'
_symmetry_space_group_name_H-M 'P -1'
_atom_sites_solution_hydrogens geom
_atom_sites_solution_primary direct
_atom_sites_solution_secondary difmap
_audit_creation_method SHELXL-97
_cell_angle_alpha 96.355(5)
_cell_angle_beta 99.264(5)
_cell_angle_gamma 98.275(5)
_cell_formula_units_Z 2
_cell_length_a 11.504(3)
_cell_length_b 11.595(3)
_cell_length_c 12.552(3)
_cell_measurement_reflns_used 3992
_cell_measurement_temperature 243(2)
_cell_measurement_theta_max 22.80
_cell_measurement_theta_min 2.23
_cell_volume 1619.8(7)
_computing_cell_refinement 'Bruker SMART'
_computing_data_collection 'Bruker SMART'
_computing_data_reduction 'Bruker SAINT'
_computing_molecular_graphics 'Bruker SHELXTL'
_computing_publication_material 'Bruker SHELXTL'
_computing_structure_refinement 'SHELXL-97 (Sheldrick, 1997)'
_computing_structure_solution 'SHELXS-97 (Sheldrick, 1990)'
_diffrn_ambient_temperature 243(2)
_diffrn_measured_fraction_theta_full 0.999
_diffrn_measured_fraction_theta_max 0.999
_diffrn_measurement_device_type 'CCD area detector'
_diffrn_measurement_method 'phi and omega scans'
_diffrn_radiation_monochromator graphite
_diffrn_radiation_source 'fine-focus sealed tube'
_diffrn_radiation_type MoK\a
_diffrn_radiation_wavelength 0.71073
_diffrn_reflns_av_R_equivalents 0.0806
_diffrn_reflns_av_sigmaI/netI 0.0941
_diffrn_reflns_limit_h_max 13
_diffrn_reflns_limit_h_min -13
_diffrn_reflns_limit_k_max 13
_diffrn_reflns_limit_k_min -13
_diffrn_reflns_limit_l_max 14
_diffrn_reflns_limit_l_min -14
_diffrn_reflns_number 16547
_diffrn_reflns_theta_full 24.99
_diffrn_reflns_theta_max 24.99
_diffrn_reflns_theta_min 1.66
_exptl_absorpt_coefficient_mu 2.597
_exptl_absorpt_correction_T_max 0.7812
_exptl_absorpt_correction_T_min 0.4231
_exptl_absorpt_correction_type multi-scan
_exptl_absorpt_process_details 'Sadabs, (Sheldrick 2001)'
_exptl_crystal_colour Colourless
_exptl_crystal_density_diffrn 1.398
_exptl_crystal_density_meas ?
_exptl_crystal_density_method .
_exptl_crystal_description Block
_exptl_crystal_F_000 695
_exptl_crystal_size_max 0.40
_exptl_crystal_size_mid 0.20
_exptl_crystal_size_min 0.10
_refine_diff_density_max 2.224
_refine_diff_density_min -0.522
_refine_diff_density_rms 0.119
_refine_ls_extinction_method none
_refine_ls_goodness_of_fit_ref 1.062
_refine_ls_hydrogen_treatment mixed
_refine_ls_matrix_type full
_refine_ls_number_parameters 378
_refine_ls_number_reflns 5687
_refine_ls_number_restraints 3
_refine_ls_restrained_S_all 1.062
_refine_ls_R_factor_all 0.1055
_refine_ls_R_factor_gt 0.0821
_refine_ls_shift/su_max 0.000
_refine_ls_shift/su_mean 0.000
_refine_ls_structure_factor_coef Fsqd
_refine_ls_weighting_details 'calc w=1/[\s^2^(Fo^2^)+(0.1204P)^2^+2.9141P] where P=(Fo^2^+2Fc^2^)/3'
_refine_ls_weighting_scheme calc
_refine_ls_wR_factor_gt 0.2327
_refine_ls_wR_factor_ref 0.2451
_reflns_number_gt 4006
_reflns_number_total 5687
_reflns_threshold_expression >2sigma(I)
_cod_data_source_file b907887h.txt
_cod_data_source_block 6301
_cod_depositor_comments
;
The following automatic conversions were performed:
'_symmetry_cell_setting' value 'Triclinic' changed to 'triclinic'
according to '/home/saulius/struct/CIF-dictionaries/cif_core.dic'
dictionary named 'cif_core.dic' version 2.4.1 from 2010-06-29.

Automatic conversion script
Id: cif_fix_enum 1527 2010-12-29 10:47:43Z saulius 
;
_cod_original_cell_volume 1619.7(7)
_cod_original_sg_symbol_H-M P-1
_cod_original_formula_sum 'C32 H33.50 Br2 N4 O S'
_cod_database_code 7002091

loop_
_symmetry_equiv_pos_as_xyz
'x, y, z'
'-x, -y, -z'

loop_
_atom_site_label
_atom_site_type_symbol
_atom_site_fract_x
_atom_site_fract_y
_atom_site_fract_z
_atom_site_U_iso_or_equiv
_atom_site_adp_type
_atom_site_occupancy
_atom_site_symmetry_multiplicity
_atom_site_calc_flag
_atom_site_refinement_flags
_atom_site_disorder_assembly
_atom_site_disorder_group
Br1 Br 0.32434(7) 0.05854(7) 0.59741(6) 0.0563(3) Uani 1 1 d . . .
Br2 Br 0.97315(17) 0.7496(2) 0.93994(18) 0.1133(9) Uani 0.636(3) 1 d P A 1
Br3 Br 0.9596(2) 0.9630(3) 0.8034(3) 0.0863(12) Uani 0.364(3) 1 d P A 2
S1 S 0.43091(19) 0.33401(17) 0.35575(16) 0.0563(5) Uani 1 1 d . . .
N1 N 0.3507(4) 0.1612(4) 0.0055(4) 0.0364(11) Uani 1 1 d . . .
N2 N 0.4091(5) 0.1175(4) 0.1688(4) 0.0392(12) Uani 1 1 d . . .
N3 N 0.0665(5) 0.3462(5) 0.6666(5) 0.0482(14) Uani 1 1 d . . .
N4 N 0.1539(5) 0.3534(5) 0.5230(5) 0.0490(14) Uani 1 1 d . . .
C1 C 0.3167(6) 0.1396(5) 0.0990(5) 0.0385(14) Uani 1 1 d . . .
H1 H 0.2392 0.1399 0.1137 0.046 Uiso 1 1 calc R . .
C2 C 0.4717(5) 0.1536(5) 0.0134(5) 0.0342(13) Uani 1 1 d . . .
C3 C 0.5502(6) 0.1680(5) -0.0612(5) 0.0398(14) Uani 1 1 d . . .
H3 H 0.5252 0.1865 -0.1314 0.048 Uiso 1 1 calc R . .
C4 C 0.6667(6) 0.1532(6) -0.0245(6) 0.0464(16) Uani 1 1 d . . .
H4 H 0.7224 0.1618 -0.0714 0.056 Uiso 1 1 calc R . .
C5 C 0.7042(6) 0.1257(6) 0.0806(6) 0.0446(16) Uani 1 1 d . . .
H5 H 0.7843 0.1170 0.1017 0.054 Uiso 1 1 calc R . .
C6 C 0.6279(6) 0.1111(5) 0.1538(6) 0.0401(14) Uani 1 1 d . . .
H6 H 0.6540 0.0927 0.2238 0.048 Uiso 1 1 calc R . .
C7 C 0.5089(5) 0.1249(5) 0.1185(5) 0.0357(13) Uani 1 1 d . . .
C8 C 0.2728(6) 0.1898(5) -0.0915(5) 0.0409(15) Uani 1 1 d . . .
H8A H 0.1893 0.1752 -0.0818 0.049 Uiso 1 1 calc R . .
H8B H 0.2803 0.1382 -0.1564 0.049 Uiso 1 1 calc R . .
C9 C 0.3061(5) 0.3180(5) -0.1084(5) 0.0373(14) Uani 1 1 d . . .
C10 C 0.2927(8) 0.4081(6) -0.0315(6) 0.0555(19) Uani 1 1 d . . .
H10 H 0.2638 0.3906 0.0318 0.067 Uiso 1 1 calc R . .
C11 C 0.3221(9) 0.5252(7) -0.0484(7) 0.070(2) Uani 1 1 d . . .
H11 H 0.3126 0.5866 0.0033 0.083 Uiso 1 1 calc R . .
C12 C 0.3652(8) 0.5508(7) -0.1409(6) 0.063(2) Uani 1 1 d . . .
H12 H 0.3861 0.6295 -0.1515 0.075 Uiso 1 1 calc R . .
C13 C 0.3776(6) 0.4606(6) -0.2183(6) 0.0504(17) Uani 1 1 d . . .
H13 H 0.4065 0.4786 -0.2814 0.060 Uiso 1 1 calc R . .
C14 C 0.3475(6) 0.3436(6) -0.2034(6) 0.0446(15) Uani 1 1 d . . .
H14 H 0.3550 0.2825 -0.2564 0.054 Uiso 1 1 calc R . .
C15 C 0.4039(7) 0.0908(6) 0.2818(6) 0.0499(17) Uani 1 1 d . . .
H15A H 0.4354 0.0177 0.2916 0.060 Uiso 1 1 calc R . .
H15B H 0.3205 0.0784 0.2916 0.060 Uiso 1 1 calc R . .
C16 C 0.4747(7) 0.1886(7) 0.3675(6) 0.0525(18) Uani 1 1 d . . .
H16A H 0.5595 0.1941 0.3628 0.063 Uiso 1 1 calc R . .
H16B H 0.4653 0.1679 0.4396 0.063 Uiso 1 1 calc R . .
C17 C 0.1057(6) 0.2834(7) 0.5884(7) 0.0535(18) Uani 1 1 d . . .
H17 H 0.1004 0.2011 0.5801 0.064 Uiso 1 1 calc R . .
C18 C 0.0897(6) 0.4670(6) 0.6534(6) 0.0453(16) Uani 1 1 d . . .
C19 C 0.0683(6) 0.5663(7) 0.7116(6) 0.0529(18) Uani 1 1 d . . .
H19 H 0.0308 0.5624 0.7727 0.063 Uiso 1 1 calc R . .
C20 C 0.1042(6) 0.6730(7) 0.6766(6) 0.0534(18) Uani 1 1 d . . .
H20 H 0.0916 0.7431 0.7149 0.064 Uiso 1 1 calc R . .
C21 C 0.1600(6) 0.6779(7) 0.5833(6) 0.0511(17) Uani 1 1 d . . .
H21 H 0.1823 0.7512 0.5607 0.061 Uiso 1 1 calc R . .
C22 C 0.1819(6) 0.5782(7) 0.5257(6) 0.0496(17) Uani 1 1 d . . .
H22 H 0.2202 0.5816 0.4651 0.060 Uiso 1 1 calc R . .
C23 C 0.1445(6) 0.4705(6) 0.5616(5) 0.0422(15) Uani 1 1 d . . .
C24 C 0.0084(6) 0.2970(8) 0.7547(7) 0.057(2) Uani 1 1 d . . .
H24A H 0.0433 0.3448 0.8250 0.068 Uiso 1 1 calc R . .
H24B H 0.0242 0.2167 0.7592 0.068 Uiso 1 1 calc R . .
C25 C -0.1263(6) 0.2958(7) 0.7323(6) 0.0480(17) Uani 1 1 d . . .
C26 C -0.1794(6) 0.3851(7) 0.7793(6) 0.0529(18) Uani 1 1 d . . .
H26 H -0.1325 0.4475 0.8291 0.063 Uiso 1 1 calc R . .
C27 C -0.3015(7) 0.3805(8) 0.7518(6) 0.0572(19) Uani 1 1 d . . .
H27 H -0.3371 0.4415 0.7818 0.069 Uiso 1 1 calc R . .
C28 C -0.3726(6) 0.2872(7) 0.6806(6) 0.0529(18) Uani 1 1 d . . .
H28 H -0.4555 0.2856 0.6634 0.064 Uiso 1 1 calc R . .
C29 C -0.3232(6) 0.1978(7) 0.6354(6) 0.0508(17) Uani 1 1 d . . .
H29 H -0.3722 0.1347 0.5879 0.061 Uiso 1 1 calc R . .
C30 C -0.1992(6) 0.1997(6) 0.6595(6) 0.0474(16) Uani 1 1 d . . .
H30 H -0.1648 0.1386 0.6281 0.057 Uiso 1 1 calc R . .
C31 C 0.2135(6) 0.3168(7) 0.4309(6) 0.0520(17) Uani 1 1 d . . .
H31A H 0.1845 0.3533 0.3672 0.062 Uiso 1 1 calc R . .
H31B H 0.1951 0.2312 0.4111 0.062 Uiso 1 1 calc R . .
C32 C 0.3479(6) 0.3555(7) 0.4661(6) 0.0501(17) Uani 1 1 d . . .
H32A H 0.3769 0.3111 0.5241 0.060 Uiso 1 1 calc R . .
H32B H 0.3638 0.4390 0.4963 0.060 Uiso 1 1 calc R . .
O1W O 0.0406(12) 0.9711(16) 0.5980(16) 0.174(9) Uani 0.78(3) 1 d PD B 1
H2W H 0.003(18) 0.98(3) 0.650(14) 0.261 Uiso 0.78(3) 1 d PD . .
H1W H 0.112(7) 0.99(3) 0.632(17) 0.261 Uiso 0.78(3) 1 d PD . .

loop_
_atom_site_aniso_label
_atom_site_aniso_U_11
_atom_site_aniso_U_22
_atom_site_aniso_U_33
_atom_site_aniso_U_23
_atom_site_aniso_U_13
_atom_site_aniso_U_12
Br1 0.0631(5) 0.0500(4) 0.0575(5) 0.0086(3) 0.0104(4) 0.0148(3)
Br2 0.0799(12) 0.165(2) 0.1202(16) 0.0389(14) 0.0651(11) 0.0355(12)
Br3 0.0522(15) 0.101(2) 0.119(2) 0.0593(18) 0.0222(14) 0.0135(13)
S1 0.0686(13) 0.0516(10) 0.0596(11) 0.0137(9) 0.0348(10) 0.0153(9)
N1 0.038(3) 0.031(3) 0.042(3) 0.007(2) 0.010(2) 0.006(2)
N2 0.044(3) 0.032(3) 0.045(3) 0.008(2) 0.013(2) 0.011(2)
N3 0.033(3) 0.059(4) 0.058(4) 0.019(3) 0.012(3) 0.012(3)
N4 0.038(3) 0.056(4) 0.058(4) 0.013(3) 0.014(3) 0.014(3)
C1 0.036(3) 0.028(3) 0.057(4) 0.009(3) 0.018(3) 0.007(3)
C2 0.032(3) 0.027(3) 0.044(3) 0.004(2) 0.010(3) 0.003(2)
C3 0.047(4) 0.033(3) 0.041(3) 0.007(3) 0.014(3) 0.002(3)
C4 0.041(4) 0.038(3) 0.063(4) 0.005(3) 0.023(3) 0.003(3)
C5 0.034(3) 0.035(3) 0.065(4) 0.002(3) 0.012(3) 0.005(3)
C6 0.040(4) 0.032(3) 0.049(4) 0.005(3) 0.006(3) 0.010(3)
C7 0.036(3) 0.029(3) 0.043(3) 0.010(3) 0.010(3) 0.002(2)
C8 0.040(4) 0.036(3) 0.047(4) 0.005(3) 0.006(3) 0.007(3)
C9 0.031(3) 0.041(3) 0.039(3) 0.008(3) 0.003(3) 0.007(3)
C10 0.082(6) 0.040(4) 0.046(4) 0.006(3) 0.016(4) 0.013(4)
C11 0.109(7) 0.037(4) 0.061(5) -0.001(4) 0.021(5) 0.010(4)
C12 0.082(6) 0.040(4) 0.059(5) 0.011(3) 0.000(4) -0.001(4)
C13 0.053(4) 0.051(4) 0.050(4) 0.018(3) 0.008(3) 0.008(3)
C14 0.045(4) 0.046(4) 0.044(4) 0.006(3) 0.007(3) 0.011(3)
C15 0.056(4) 0.054(4) 0.055(4) 0.028(3) 0.027(3) 0.022(3)
C16 0.064(5) 0.064(5) 0.038(4) 0.011(3) 0.016(3) 0.027(4)
C17 0.035(4) 0.061(4) 0.071(5) 0.022(4) 0.010(3) 0.020(3)
C18 0.031(3) 0.059(4) 0.048(4) 0.013(3) 0.004(3) 0.013(3)
C19 0.039(4) 0.074(5) 0.050(4) 0.013(4) 0.014(3) 0.012(4)
C20 0.039(4) 0.061(5) 0.062(5) 0.005(4) 0.008(3) 0.016(3)
C21 0.045(4) 0.053(4) 0.056(4) 0.013(3) 0.006(3) 0.009(3)
C22 0.039(4) 0.061(4) 0.055(4) 0.018(4) 0.010(3) 0.018(3)
C23 0.031(3) 0.048(4) 0.050(4) 0.011(3) 0.006(3) 0.009(3)
C24 0.035(4) 0.077(5) 0.065(5) 0.036(4) 0.010(3) 0.013(4)
C25 0.037(4) 0.064(4) 0.048(4) 0.026(3) 0.010(3) 0.008(3)
C26 0.040(4) 0.074(5) 0.047(4) 0.014(4) 0.013(3) 0.007(4)
C27 0.048(4) 0.078(5) 0.053(4) 0.015(4) 0.020(4) 0.021(4)
C28 0.035(4) 0.081(5) 0.047(4) 0.021(4) 0.011(3) 0.010(4)
C29 0.046(4) 0.056(4) 0.050(4) 0.017(3) 0.009(3) -0.001(3)
C30 0.047(4) 0.046(4) 0.056(4) 0.021(3) 0.016(3) 0.010(3)
C31 0.043(4) 0.054(4) 0.059(4) 0.005(3) 0.014(3) 0.006(3)
C32 0.048(4) 0.062(4) 0.044(4) 0.005(3) 0.011(3) 0.018(3)
O1W 0.086(9) 0.144(13) 0.29(2) 0.070(14) -0.002(10) 0.009(9)

loop_
_atom_type_symbol
_atom_type_description
_atom_type_scat_dispersion_real
_atom_type_scat_dispersion_imag
_atom_type_scat_source
C C 0.0033 0.0016 'International Tables Vol C Tables 4.2.6.8 and 6.1.1.4'
H H 0.0000 0.0000 'International Tables Vol C Tables 4.2.6.8 and 6.1.1.4'
N N 0.0061 0.0033 'International Tables Vol C Tables 4.2.6.8 and 6.1.1.4'
Br Br -0.2901 2.4595 'International Tables Vol C Tables 4.2.6.8 and 6.1.1.4'
S S 0.1246 0.1234 'International Tables Vol C Tables 4.2.6.8 and 6.1.1.4'
O O 0.0106 0.0060 'International Tables Vol C Tables 4.2.6.8 and 6.1.1.4'

loop_
_geom_angle_atom_site_label_1
_geom_angle_atom_site_label_2
_geom_angle_atom_site_label_3
_geom_angle
_geom_angle_site_symmetry_1
_geom_angle_site_symmetry_3
_geom_angle_publ_flag
C32 S1 C16 103.5(3) . . ?
C1 N1 C2 108.9(5) . . ?
C1 N1 C8 125.7(5) . . ?
C2 N1 C8 125.4(5) . . ?
C1 N2 C7 108.6(5) . . ?
C1 N2 C15 124.8(6) . . ?
C7 N2 C15 126.7(5) . . ?
C17 N3 C18 108.8(6) . . ?
C17 N3 C24 125.4(6) . . ?
C18 N3 C24 125.8(6) . . ?
C17 N4 C23 107.5(6) . . ?
C17 N4 C31 126.7(6) . . ?
C23 N4 C31 125.7(6) . . ?
N1 C1 N2 110.1(5) . . ?
N1 C2 C3 131.9(6) . . ?
N1 C2 C7 106.0(5) . . ?
C3 C2 C7 122.1(6) . . ?
C4 C3 C2 115.8(6) . . ?
C3 C4 C5 122.2(6) . . ?
C6 C5 C4 122.4(6) . . ?
C5 C6 C7 116.7(6) . . ?
N2 C7 C6 132.7(6) . . ?
N2 C7 C2 106.5(5) . . ?
C6 C7 C2 120.8(6) . . ?
N1 C8 C9 111.5(5) . . ?
C10 C9 C14 120.3(6) . . ?
C10 C9 C8 120.2(6) . . ?
C14 C9 C8 119.4(6) . . ?
C9 C10 C11 119.7(7) . . ?
C12 C11 C10 120.1(7) . . ?
C11 C12 C13 120.1(7) . . ?
C12 C13 C14 120.5(7) . . ?
C13 C14 C9 119.1(7) . . ?
N2 C15 C16 112.2(6) . . ?
C15 C16 S1 114.5(5) . . ?
N3 C17 N4 110.9(7) . . ?
C19 C18 C23 122.4(7) . . ?
C19 C18 N3 132.1(7) . . ?
C23 C18 N3 105.5(6) . . ?
C18 C19 C20 117.2(7) . . ?
C19 C20 C21 121.0(7) . . ?
C22 C21 C20 121.6(7) . . ?
C21 C22 C23 116.9(7) . . ?
C18 C23 C22 120.9(7) . . ?
C18 C23 N4 107.4(6) . . ?
C22 C23 N4 131.7(6) . . ?
N3 C24 C25 111.2(5) . . ?
C26 C25 C30 119.6(6) . . ?
C26 C25 C24 122.5(7) . . ?
C30 C25 C24 117.9(7) . . ?
C27 C26 C25 119.2(8) . . ?
C26 C27 C28 121.2(8) . . ?
C29 C28 C27 120.6(7) . . ?
C28 C29 C30 120.2(7) . . ?
C29 C30 C25 119.1(7) . . ?
N4 C31 C32 108.7(6) . . ?
C31 C32 S1 113.5(5) . . ?

loop_
_geom_bond_atom_site_label_1
_geom_bond_atom_site_label_2
_geom_bond_distance
_geom_bond_site_symmetry_2
_geom_bond_publ_flag
S1 C32 1.819(7) . ?
S1 C16 1.842(7) . ?
N1 C1 1.333(8) . ?
N1 C2 1.395(8) . ?
N1 C8 1.489(8) . ?
N2 C1 1.339(8) . ?
N2 C7 1.392(8) . ?
N2 C15 1.493(8) . ?
N3 C17 1.333(10) . ?
N3 C18 1.420(9) . ?
N3 C24 1.505(9) . ?
N4 C17 1.343(9) . ?
N4 C23 1.415(9) . ?
N4 C31 1.489(9) . ?
C2 C3 1.408(9) . ?
C2 C7 1.411(9) . ?
C3 C4 1.387(10) . ?
C4 C5 1.406(10) . ?
C5 C6 1.376(9) . ?
C6 C7 1.408(9) . ?
C8 C9 1.528(9) . ?
C9 C10 1.384(10) . ?
C9 C14 1.399(9) . ?
C10 C11 1.400(10) . ?
C11 C12 1.378(12) . ?
C12 C13 1.386(11) . ?
C13 C14 1.392(10) . ?
C15 C16 1.513(11) . ?
C18 C19 1.369(10) . ?
C18 C23 1.401(10) . ?
C19 C20 1.388(11) . ?
C20 C21 1.426(11) . ?
C21 C22 1.371(11) . ?
C22 C23 1.407(10) . ?
C24 C25 1.528(9) . ?
C25 C26 1.398(11) . ?
C25 C30 1.427(11) . ?
C26 C27 1.384(11) . ?
C27 C28 1.391(12) . ?
C28 C29 1.365(11) . ?
C29 C30 1.405(10) . ?
C31 C32 1.525(10) . ?
